data_7034752
loop_
_publ_author_name
'Kim, Hyeun'
'Park, Minwoo'
'Lee, Haeri'
'Jung, Ok-Sang'

_publ_section_title
;
 Construction of helical coordination polymers via flexible conformers of
 bis(3-pyridyl)cyclotetramethylenesilane: metal(ii) and halogen effects on
 luminescence, thermolysis and catalysis.
;
_journal_issue 17
_journal_name_full 'Dalton transactions (Cambridge, England : 2003)'
_journal_page_first 8198
_journal_page_last 8204
_journal_paper_doi 10.1039/c5dt00774g
_journal_volume 44
_journal_year 2015
_chemical_formula_sum 'C14 H16 Br2 N2 Si Zn'
_chemical_formula_weight 465.57
_chemical_name_systematic
; 
 ? 
;
_space_group_IT_number 14
_symmetry_cell_setting monoclinic
_symmetry_space_group_name_Hall '-P 2yn'
_symmetry_space_group_name_H-M 'P 1 21/n 1'
_atom_sites_solution_hydrogens geom
_atom_sites_solution_primary direct
_atom_sites_solution_secondary difmap
_audit_creation_method SHELXL-97
_audit_update_record
;
2015-02-06 deposited with the CCDC.
2015-03-26 downloaded from the CCDC.
;
_cell_angle_alpha 90.00
_cell_angle_beta 103.989(2)
_cell_angle_gamma 90.00
_cell_formula_units_Z 4
_cell_length_a 12.3877(5)
_cell_length_b 7.9778(3)
_cell_length_c 17.5325(7)
_cell_measurement_reflns_used 4403
_cell_measurement_temperature 173(2)
_cell_measurement_theta_max 27.43
_cell_measurement_theta_min 2.30
_cell_volume 1681.29(12)
_computing_cell_refinement 'Bruker APEX2'
_computing_data_collection 'Bruker APEX2'
_computing_data_reduction 'Bruker APEX2'
_computing_molecular_graphics 'Bruker SHELXTL'
_computing_publication_material 'Bruker SHELXTL'
_computing_structure_refinement 'SHELXL-97 (Sheldrick, 2008)'
_computing_structure_solution 'SHELXS-97 (Sheldrick, 2008)'
_diffrn_ambient_temperature 173(2)
_diffrn_measured_fraction_theta_full 0.998
_diffrn_measured_fraction_theta_max 0.998
_diffrn_measurement_device_type 'Broker breeze CCD'
_diffrn_measurement_method 'phi and omega scans'
_diffrn_radiation_monochromator graphite
_diffrn_radiation_source 'fine-focus sealed tube'
_diffrn_radiation_type MoK\a
_diffrn_radiation_wavelength 0.71073
_diffrn_reflns_av_R_equivalents 0.0347
_diffrn_reflns_av_unetI/netI 0.0524
_diffrn_reflns_limit_h_max 15
_diffrn_reflns_limit_h_min -12
_diffrn_reflns_limit_k_max 9
_diffrn_reflns_limit_k_min -9
_diffrn_reflns_limit_l_max 19
_diffrn_reflns_limit_l_min -21
_diffrn_reflns_number 13731
_diffrn_reflns_theta_full 26.00
_diffrn_reflns_theta_max 26.00
_diffrn_reflns_theta_min 1.82
_exptl_absorpt_coefficient_mu 6.276
_exptl_absorpt_correction_T_max 0.5726
_exptl_absorpt_correction_T_min 0.3666
_exptl_absorpt_correction_type multi-scan
_exptl_absorpt_process_details SADABS
_exptl_crystal_colour colorless
_exptl_crystal_density_diffrn 1.839
_exptl_crystal_density_method 'not measured'
_exptl_crystal_description block
_exptl_crystal_F_000 912
_exptl_crystal_size_max 0.20
_exptl_crystal_size_mid 0.20
_exptl_crystal_size_min 0.10
_refine_diff_density_max 0.772
_refine_diff_density_min -0.723
_refine_diff_density_rms 0.121
_refine_ls_extinction_method none
_refine_ls_goodness_of_fit_ref 1.096
_refine_ls_hydrogen_treatment constr
_refine_ls_matrix_type full
_refine_ls_number_parameters 181
_refine_ls_number_reflns 3301
_refine_ls_number_restraints 0
_refine_ls_restrained_S_all 1.096
_refine_ls_R_factor_all 0.0606
_refine_ls_R_factor_gt 0.0426
_refine_ls_shift/su_max 0.000
_refine_ls_shift/su_mean 0.000
_refine_ls_structure_factor_coef Fsqd
_refine_ls_weighting_details 'calc w=1/[\s^2^(Fo^2^)+(0.0436P)^2^+1.1992P] where P=(Fo^2^+2Fc^2^)/3'
_refine_ls_weighting_scheme calc
_refine_ls_wR_factor_gt 0.0923
_refine_ls_wR_factor_ref 0.1004
_reflns_number_gt 2473
_reflns_number_total 3301
_reflns_threshold_expression >2sigma(I)
_cod_data_source_file c5dt00774g2.cif
_cod_data_source_block ZnBr2
_cod_depositor_comments
;
The following automatic conversions were performed:

'_symmetry_cell_setting' value 'Monoclinic' changed to 'monoclinic'
according to
/usr/data/users/saulius/crontab/automatic-downloads/rss-feeds/RSC/lib/dictionaries/cif_core.dic
dictionary named 'cif_core.dic' version 2.4.2 from 2011-04-26.

Automatic conversion script
Id: cif_fix_values 3143 2015-03-26 13:38:13Z robertas 

 Adding full bibliography for 7034751--7034754.cif.
;
_cod_original_cell_volume 1681.29(11)
_cod_original_sg_symbol_H-M P2(1)/n
_cod_database_code 7034752

loop_
_symmetry_equiv_pos_as_xyz
'x, y, z'
'-x+1/2, y+1/2, -z+1/2'
'-x, -y, -z'
'x-1/2, -y-1/2, z-1/2'

loop_
_atom_site_label
_atom_site_type_symbol
_atom_site_fract_x
_atom_site_fract_y
_atom_site_fract_z
_atom_site_U_iso_or_equiv
_atom_site_adp_type
_atom_site_occupancy
_atom_site_symmetry_multiplicity
_atom_site_calc_flag
_atom_site_refinement_flags
Zn1 Zn 0.25259(4) 0.24820(6) -0.00502(3) 0.03453(16) Uani 1 1 d .
Br1 Br 0.21943(5) 0.07894(7) 0.09596(3) 0.05715(19) Uani 1 1 d .
Br2 Br 0.35358(4) 0.49934(5) 0.02091(3) 0.04680(17) Uani 1 1 d .
Si1 Si 0.01907(10) 0.69482(14) -0.24498(6) 0.0312(3) Uani 1 1 d .
N1 N 0.1029(3) 0.3316(4) -0.07370(19) 0.0371(9) Uani 1 1 d .
N2 N 0.1653(3) 0.6039(4) -0.43000(19) 0.0330(8) Uani 1 1 d .
C1 C 0.1027(4) 0.4504(5) -0.1279(2) 0.0357(10) Uani 1 1 d .
H1A H 0.1720 0.4834 -0.1372 0.043 Uiso 1 1 calc R
C2 C 0.0052(4) 0.2854(5) -0.0609(3) 0.0442(12) Uani 1 1 d .
H2A H 0.0042 0.2006 -0.0230 0.053 Uiso 1 1 calc R
C3 C -0.0931(4) 0.3547(6) -0.0998(3) 0.0519(13) Uani 1 1 d .
H3A H -0.1611 0.3200 -0.0887 0.062 Uiso 1 1 calc R
C4 C -0.0921(4) 0.4772(5) -0.1561(3) 0.0445(12) Uani 1 1 d .
H4A H -0.1601 0.5258 -0.1842 0.053 Uiso 1 1 calc R
C5 C 0.0065(4) 0.5285(5) -0.1714(2) 0.0342(10) Uani 1 1 d .
C6 C -0.1076(4) 0.8276(5) -0.2787(3) 0.0426(11) Uani 1 1 d .
H6A H -0.1363 0.8200 -0.3364 0.051 Uiso 1 1 calc R
H6B H -0.1669 0.7929 -0.2530 0.051 Uiso 1 1 calc R
C7 C -0.0676(5) 1.0048(6) -0.2542(3) 0.0584(15) Uani 1 1 d .
H7A H -0.1090 1.0860 -0.2932 0.070 Uiso 1 1 calc R
H7B H -0.0831 1.0311 -0.2027 0.070 Uiso 1 1 calc R
C8 C 0.0550(5) 1.0223(6) -0.2482(4) 0.0697(18) Uani 1 1 d .
H8A H 0.0832 1.1269 -0.2200 0.084 Uiso 1 1 calc R
H8B H 0.0688 1.0278 -0.3015 0.084 Uiso 1 1 calc R
C9 C 0.1156(4) 0.8697(5) -0.2035(3) 0.0463(12) Uani 1 1 d .
H9A H 0.1241 0.8810 -0.1461 0.056 Uiso 1 1 calc R
H9B H 0.1897 0.8536 -0.2143 0.056 Uiso 1 1 calc R
C10 C 0.0652(3) 0.5879(5) -0.3275(2) 0.0311(10) Uani 1 1 d .
C11 C 0.0369(4) 0.4238(5) -0.3504(2) 0.0371(11) Uani 1 1 d .
H11A H -0.0081 0.3606 -0.3241 0.045 Uiso 1 1 calc R
C12 C 0.0737(4) 0.3525(5) -0.4107(3) 0.0410(11) Uani 1 1 d .
H12A H 0.0548 0.2399 -0.4259 0.049 Uiso 1 1 calc R
C13 C 0.1374(4) 0.4441(5) -0.4487(2) 0.0375(11) Uani 1 1 d .
H13A H 0.1630 0.3928 -0.4900 0.045 Uiso 1 1 calc R
C14 C 0.1284(3) 0.6706(5) -0.3710(2) 0.0337(10) Uani 1 1 d .
H14A H 0.1471 0.7842 -0.3579 0.040 Uiso 1 1 calc R

loop_
_atom_site_aniso_label
_atom_site_aniso_U_11
_atom_site_aniso_U_22
_atom_site_aniso_U_33
_atom_site_aniso_U_23
_atom_site_aniso_U_13
_atom_site_aniso_U_12
Zn1 0.0373(3) 0.0347(3) 0.0352(3) 0.00841(19) 0.0159(2) 0.0041(2)
Br1 0.0699(4) 0.0578(3) 0.0537(3) 0.0245(2) 0.0344(3) 0.0076(3)
Br2 0.0513(3) 0.0384(3) 0.0530(3) -0.00053(19) 0.0170(2) -0.0037(2)
Si1 0.0318(7) 0.0306(6) 0.0314(6) 0.0030(4) 0.0083(5) -0.0006(5)
N1 0.038(2) 0.037(2) 0.038(2) 0.0080(15) 0.0128(17) 0.0040(17)
N2 0.035(2) 0.0324(19) 0.0336(19) -0.0043(14) 0.0121(16) -0.0012(16)
C1 0.032(2) 0.041(2) 0.038(2) 0.0067(18) 0.017(2) -0.001(2)
C2 0.044(3) 0.041(3) 0.051(3) 0.014(2) 0.018(2) -0.001(2)
C3 0.034(3) 0.053(3) 0.072(3) 0.021(2) 0.018(2) -0.003(2)
C4 0.032(3) 0.045(3) 0.056(3) 0.011(2) 0.008(2) 0.001(2)
C5 0.036(3) 0.031(2) 0.036(2) 0.0014(17) 0.008(2) 0.0008(19)
C6 0.045(3) 0.042(3) 0.043(3) 0.009(2) 0.016(2) 0.007(2)
C7 0.078(4) 0.039(3) 0.064(3) 0.005(2) 0.030(3) 0.010(3)
C8 0.092(5) 0.037(3) 0.082(4) -0.006(2) 0.023(4) -0.010(3)
C9 0.052(3) 0.047(3) 0.037(3) -0.003(2) 0.007(2) -0.016(2)
C10 0.025(2) 0.031(2) 0.037(2) 0.0038(17) 0.0077(18) 0.0006(18)
C11 0.033(2) 0.034(2) 0.045(3) 0.0081(19) 0.011(2) -0.006(2)
C12 0.048(3) 0.028(2) 0.049(3) -0.0071(19) 0.015(2) -0.004(2)
C13 0.043(3) 0.032(2) 0.037(2) -0.0053(18) 0.008(2) 0.001(2)
C14 0.038(3) 0.028(2) 0.037(2) -0.0014(17) 0.013(2) -0.0028(19)

loop_
_atom_type_symbol
_atom_type_description
_atom_type_scat_dispersion_real
_atom_type_scat_dispersion_imag
_atom_type_scat_source
C C 0.0033 0.0016 'International Tables Vol C Tables 4.2.6.8 and 6.1.1.4'
H H 0.0000 0.0000 'International Tables Vol C Tables 4.2.6.8 and 6.1.1.4'
N N 0.0061 0.0033 'International Tables Vol C Tables 4.2.6.8 and 6.1.1.4'
Si Si 0.0817 0.0704 'International Tables Vol C Tables 4.2.6.8 and 6.1.1.4'
Zn Zn 0.2839 1.4301 'International Tables Vol C Tables 4.2.6.8 and 6.1.1.4'
Br Br -0.2901 2.4595 'International Tables Vol C Tables 4.2.6.8 and 6.1.1.4'

loop_
_geom_angle_atom_site_label_1
_geom_angle_atom_site_label_2
_geom_angle_atom_site_label_3
_geom_angle
_geom_angle_site_symmetry_1
_geom_angle_site_symmetry_3
N2 Zn1 N1 110.67(13) 2_544 .
N2 Zn1 Br1 107.30(9) 2_544 .
N1 Zn1 Br1 109.30(10) . .
N2 Zn1 Br2 105.87(9) 2_544 .
N1 Zn1 Br2 101.51(10) . .
Br1 Zn1 Br2 121.91(3) . .
C6 Si1 C9 96.3(2) . .
C6 Si1 C5 114.5(2) . .
C9 Si1 C5 114.27(18) . .
C6 Si1 C10 113.67(18) . .
C9 Si1 C10 110.7(2) . .
C5 Si1 C10 107.34(18) . .
C2 N1 C1 117.9(4) . .
C2 N1 Zn1 122.4(3) . .
C1 N1 Zn1 119.3(3) . .
C14 N2 C13 116.8(4) . .
C14 N2 Zn1 120.9(3) . 2_554
C13 N2 Zn1 122.0(3) . 2_554
N1 C1 C5 123.9(4) . .
N1 C1 H1A 118.0 . .
C5 C1 H1A 118.0 . .
N1 C2 C3 122.7(4) . .
N1 C2 H2A 118.6 . .
C3 C2 H2A 118.6 . .
C2 C3 C4 118.7(5) . .
C2 C3 H3A 120.6 . .
C4 C3 H3A 120.6 . .
C5 C4 C3 120.6(4) . .
C5 C4 H4A 119.7 . .
C3 C4 H4A 119.7 . .
C4 C5 C1 116.2(4) . .
C4 C5 Si1 124.6(3) . .
C1 C5 Si1 119.2(3) . .
C7 C6 Si1 104.2(3) . .
C7 C6 H6A 110.9 . .
Si1 C6 H6A 110.9 . .
C7 C6 H6B 110.9 . .
Si1 C6 H6B 110.9 . .
H6A C6 H6B 108.9 . .
C8 C7 C6 111.0(4) . .
C8 C7 H7A 109.4 . .
C6 C7 H7A 109.4 . .
C8 C7 H7B 109.4 . .
C6 C7 H7B 109.4 . .
H7A C7 H7B 108.0 . .
C7 C8 C9 108.7(4) . .
C7 C8 H8A 109.9 . .
C9 C8 H8A 109.9 . .
C7 C8 H8B 109.9 . .
C9 C8 H8B 109.9 . .
H8A C8 H8B 108.3 . .
C8 C9 Si1 101.8(3) . .
C8 C9 H9A 111.4 . .
Si1 C9 H9A 111.4 . .
C8 C9 H9B 111.4 . .
Si1 C9 H9B 111.4 . .
H9A C9 H9B 109.3 . .
C14 C10 C11 115.2(4) . .
C14 C10 Si1 121.6(3) . .
C11 C10 Si1 123.1(3) . .
C12 C11 C10 120.4(4) . .
C12 C11 H11A 119.8 . .
C10 C11 H11A 119.8 . .
C13 C12 C11 119.6(4) . .
C13 C12 H12A 120.2 . .
C11 C12 H12A 120.2 . .
N2 C13 C12 122.4(4) . .
N2 C13 H13A 118.8 . .
C12 C13 H13A 118.8 . .
N2 C14 C10 125.5(4) . .
N2 C14 H14A 117.2 . .
C10 C14 H14A 117.2 . .

loop_
_geom_bond_atom_site_label_1
_geom_bond_atom_site_label_2
_geom_bond_distance
_geom_bond_site_symmetry_2
Zn1 N2 2.054(4) 2_544
Zn1 N1 2.062(3) .
Zn1 Br1 2.3405(7) .
Zn1 Br2 2.3476(6) .
Si1 C6 1.866(4) .
Si1 C9 1.867(4) .
Si1 C5 1.883(4) .
Si1 C10 1.883(4) .
N1 C2 1.336(6) .
N1 C1 1.341(5) .
N2 C14 1.337(5) .
N2 C13 1.341(5) .
N2 Zn1 2.054(4) 2_554
C1 C5 1.397(5) .
C1 H1A 0.9500 .
C2 C3 1.361(6) .
C2 H2A 0.9500 .
C3 C4 1.392(6) .
C3 H3A 0.9500 .
C4 C5 1.374(6) .
C4 H4A 0.9500 .
C6 C7 1.525(6) .
C6 H6A 0.9900 .
C6 H6B 0.9900 .
C7 C8 1.504(8) .
C7 H7A 0.9900 .
C7 H7B 0.9900 .
C8 C9 1.541(7) .
C8 H8A 0.9900 .
C8 H8B 0.9900 .
C9 H9A 0.9900 .
C9 H9B 0.9900 .
C10 C14 1.385(6) .
C10 C11 1.389(5) .
C11 C12 1.371(6) .
C11 H11A 0.9500 .
C12 C13 1.362(6) .
C12 H12A 0.9500 .
C13 H13A 0.9500 .
C14 H14A 0.9500 .
